data_4326618
loop_
_publ_author_name
'Richard E. Wilson'
'S. Skanthakumar'
'C. L. Cahill'
'L. Soderholm'

_publ_section_title
;
 Structural Studies Coupling X-ray Diffraction and High-Energy X-ray
 Scattering in the UO22+-HBraq System
;
_journal_name_full 'Inorganic Chemistry'
_journal_page_first 10748
_journal_page_last 10754
_journal_paper_doi 10.1021/ic201265s
_journal_volume 50
_journal_year 2011
_chemical_formula_sum 'Br4 K2 O4 U'
_chemical_formula_weight 699.83
_chemical_name_systematic
; 
 ? 
;
_space_group_IT_number 2
_symmetry_cell_setting triclinic
_symmetry_space_group_name_Hall '-P 1'
_symmetry_space_group_name_H-M 'P -1'
_atom_sites_solution_hydrogens none
_atom_sites_solution_primary direct
_atom_sites_solution_secondary difmap
_audit_creation_method SHELXL-97
_cell_angle_alpha 93.976(4)
_cell_angle_beta 99.495(4)
_cell_angle_gamma 117.483(2)
_cell_formula_units_Z 1
_cell_length_a 6.7525(14)
_cell_length_b 6.8247(14)
_cell_length_c 7.573(3)
_cell_measurement_reflns_used 2085
_cell_measurement_temperature 100(2)
_cell_measurement_theta_max 33.53
_cell_measurement_theta_min 4.34
_cell_volume 301.12(15)
_computing_structure_refinement 'SHELXL-97 (Sheldrick, 2008)'
_computing_structure_solution 'SHELXS-97 (Sheldrick, 2008)'
_diffrn_ambient_temperature 100(2)
_diffrn_measured_fraction_theta_full 0.993
_diffrn_measured_fraction_theta_max 0.926
_diffrn_measurement_device_type 'BRUKER APEX II'
_diffrn_measurement_method '0.3 deg w/ exposures'
_diffrn_radiation_monochromator graphite
_diffrn_radiation_source 'fine-focus sealed tube'
_diffrn_radiation_type MoK\a
_diffrn_radiation_wavelength 0.71073
_diffrn_reflns_av_R_equivalents 0.0298
_diffrn_reflns_av_sigmaI/netI 0.0360
_diffrn_reflns_limit_h_max 10
_diffrn_reflns_limit_h_min -10
_diffrn_reflns_limit_k_max 10
_diffrn_reflns_limit_k_min -10
_diffrn_reflns_limit_l_max 11
_diffrn_reflns_limit_l_min -11
_diffrn_reflns_number 5105
_diffrn_reflns_theta_full 25.00
_diffrn_reflns_theta_max 33.53
_diffrn_reflns_theta_min 4.34
_exptl_absorpt_coefficient_mu 27.408
_exptl_absorpt_correction_T_max 0.1703
_exptl_absorpt_correction_T_min 0.0446
_exptl_absorpt_correction_type multi-scan
_exptl_absorpt_process_details SADABS
_exptl_crystal_colour yellow
_exptl_crystal_density_diffrn 3.859
_exptl_crystal_description prism
_exptl_crystal_F_000 302
_exptl_crystal_size_max 0.30
_exptl_crystal_size_mid 0.17
_exptl_crystal_size_min 0.10
_refine_diff_density_max 4.058
_refine_ls_extinction_method none
_refine_ls_goodness_of_fit_ref 1.048
_refine_ls_hydrogen_treatment none
_refine_ls_matrix_type full
_refine_ls_number_parameters 52
_refine_ls_number_reflns 2200
_refine_ls_number_restraints 0
_refine_ls_restrained_S_all 1.048
_refine_ls_R_factor_all 0.0300
_refine_ls_R_factor_gt 0.0282
_refine_ls_shift/su_max 0.000
_refine_ls_shift/su_mean 0.000
_refine_ls_structure_factor_coef Fsqd
_refine_ls_weighting_details 'calc w=1/[\s^2^(Fo^2^)+(0.0453P)^2^+0.7527P] where P=(Fo^2^+2Fc^2^)/3'
_refine_ls_weighting_scheme calc
_refine_ls_wR_factor_gt 0.0743
_refine_ls_wR_factor_ref 0.0752
_reflns_number_gt 2085
_reflns_number_total 2200
_reflns_threshold_expression >2sigma(I)
_cod_data_source_file ic201265s_si_001_3.cif
_cod_data_source_block p1potassium
_cod_database_code 4326618

loop_
_symmetry_equiv_pos_as_xyz
'x, y, z'
'-x, -y, -z'

loop_
_atom_site_label
_atom_site_type_symbol
_atom_site_fract_x
_atom_site_fract_y
_atom_site_fract_z
_atom_site_U_iso_or_equiv
_atom_site_adp_type
_atom_site_occupancy
_atom_site_symmetry_multiplicity
_atom_site_calc_flag
_atom_site_refinement_flags
U1 U 0.0000 0.0000 0.0000 0.00763(7) Uani 1 2 d S
Br1 Br 0.17568(7) 0.39902(7) -0.14659(6) 0.01215(9) Uani 1 1 d .
Br2 Br 0.22060(7) 0.24392(7) 0.35314(6) 0.01215(9) Uani 1 1 d .
O1 O 0.2485(5) -0.0216(6) -0.0150(5) 0.0133(6) Uani 1 1 d .
O2 O 0.7212(6) 0.2034(6) 0.4348(5) 0.0162(6) Uani 1 1 d .
K1 K 0.42962(17) 0.77260(16) 0.25175(13) 0.01396(17) Uani 1 1 d .

loop_
_atom_site_aniso_label
_atom_site_aniso_U_11
_atom_site_aniso_U_22
_atom_site_aniso_U_33
_atom_site_aniso_U_23
_atom_site_aniso_U_13
_atom_site_aniso_U_12
U1 0.00966(10) 0.00768(10) 0.00530(10) 0.00203(7) 0.00159(6) 0.00384(7)
Br1 0.01721(19) 0.00906(18) 0.00862(19) 0.00406(14) 0.00317(14) 0.00457(15)
Br2 0.01508(19) 0.01234(19) 0.00643(18) 0.00080(14) 0.00025(14) 0.00524(15)
O1 0.0127(13) 0.0155(15) 0.0129(15) 0.0035(12) 0.0039(11) 0.0074(12)
O2 0.0193(15) 0.0172(16) 0.0140(16) 0.0065(12) 0.0068(12) 0.0089(13)
K1 0.0174(4) 0.0133(4) 0.0104(4) 0.0025(3) 0.0031(3) 0.0066(3)

loop_
_atom_type_symbol
_atom_type_description
_atom_type_scat_dispersion_real
_atom_type_scat_dispersion_imag
_atom_type_scat_source
Br Br -0.2901 2.4595 'International Tables Vol C Tables 4.2.6.8 and 6.1.1.4'
K K 0.2009 0.2494 'International Tables Vol C Tables 4.2.6.8 and 6.1.1.4'
O O 0.0106 0.0060 'International Tables Vol C Tables 4.2.6.8 and 6.1.1.4'
U U -9.6767 9.6646 'International Tables Vol C Tables 4.2.6.8 and 6.1.1.4'

loop_
_geom_angle_atom_site_label_1
_geom_angle_atom_site_label_2
_geom_angle_atom_site_label_3
_geom_angle
_geom_angle_site_symmetry_1
_geom_angle_site_symmetry_3
O1 U1 O1 180.0(3) 2 .
O1 U1 Br2 88.96(11) 2 2
O1 U1 Br2 91.04(11) . 2
O1 U1 Br2 91.04(11) 2 .
O1 U1 Br2 88.96(11) . .
Br2 U1 Br2 180.000(10) 2 .
O1 U1 Br1 90.30(11) 2 .
O1 U1 Br1 89.70(11) . .
Br2 U1 Br1 89.43(2) 2 .
Br2 U1 Br1 90.57(2) . .
O1 U1 Br1 89.70(11) 2 2
O1 U1 Br1 90.30(11) . 2
Br2 U1 Br1 90.57(2) 2 2
Br2 U1 Br1 89.43(2) . 2
Br1 U1 Br1 180.000(11) . 2

loop_
_geom_bond_atom_site_label_1
_geom_bond_atom_site_label_2
_geom_bond_distance
_geom_bond_site_symmetry_2
U1 O1 1.772(3) 2
U1 O1 1.772(3) .
U1 Br2 2.8145(10) 2
U1 Br2 2.8145(10) .
U1 Br1 2.8156(6) .
U1 Br1 2.8156(6) 2
